data_7224850
loop_
_publ_author_name
'Li, Shuang'
'Song, Jian'
'Ni, Jue chen'
'Wang, Zhi Nan'
'Gao, Xue'
'Shi, Zhan'
'Bai, Fengying'
'Xing, Yong Heng'

_publ_section_title
;
 Photoelectric properties and potential nitro derivatives sensing by a
 highly luminescent of Zn (II) and Cd (II) metal-organic frameworks
 assembled by the flexible hexapodal ligand, 1,3,5-triazine-2,4,6-triamine
 hexaacetic acid
;
_journal_name_full 'RSC Adv.'
_journal_paper_doi 10.1039/C6RA01933A
_journal_year 2016
_chemical_formula_sum 'C15 H22 Cd4 N6 O18'
_chemical_formula_weight 1023.99
_chemical_name_systematic
; 
 ? 
;
_space_group_IT_number 2
_symmetry_cell_setting triclinic
_symmetry_space_group_name_Hall '-P 1'
_symmetry_space_group_name_H-M 'P -1'
_atom_sites_solution_hydrogens geom
_atom_sites_solution_primary direct
_atom_sites_solution_secondary difmap
_audit_creation_method SHELXL-97
_audit_update_record
;
2016-01-18 deposited with the CCDC.
2016-04-05 downloaded from the CCDC.
;
_cell_angle_alpha 70.521(2)
_cell_angle_beta 64.3220(10)
_cell_angle_gamma 64.679(2)
_cell_formula_units_Z 2
_cell_length_a 10.8877(12)
_cell_length_b 11.9296(13)
_cell_length_c 11.9776(14)
_cell_measurement_reflns_used 1299
_cell_measurement_temperature 296(2)
_cell_measurement_theta_max 23.56
_cell_measurement_theta_min 2.20
_cell_volume 1246.2(2)
_computing_cell_refinement 'Bruker SMART'
_computing_data_collection 'Bruker SMART'
_computing_data_reduction 'Bruker SAINT'
_computing_molecular_graphics 'Bruker SHELXTL'
_computing_publication_material 'Bruker SHELXTL'
_computing_structure_refinement 'SHELXL-97 (Sheldrick, 1997)'
_computing_structure_solution 'SHELXS-97 (Sheldrick, 1990)'
_diffrn_ambient_temperature 296(2)
_diffrn_measured_fraction_theta_full 0.993
_diffrn_measured_fraction_theta_max 0.993
_diffrn_measurement_device_type 'CCD area detector'
_diffrn_measurement_method 'phi and omega scans'
_diffrn_radiation_monochromator graphite
_diffrn_radiation_source 'fine-focus sealed tube'
_diffrn_radiation_type MoK\a
_diffrn_radiation_wavelength 0.71073
_diffrn_reflns_av_R_equivalents 0.0450
_diffrn_reflns_av_sigmaI/netI 0.0988
_diffrn_reflns_limit_h_max 14
_diffrn_reflns_limit_h_min -14
_diffrn_reflns_limit_k_max 15
_diffrn_reflns_limit_k_min -14
_diffrn_reflns_limit_l_max 15
_diffrn_reflns_limit_l_min -8
_diffrn_reflns_number 9332
_diffrn_reflns_theta_full 28.31
_diffrn_reflns_theta_max 28.31
_diffrn_reflns_theta_min 1.92
_diffrn_standards_decay_% 0
_diffrn_standards_interval_count 0
_diffrn_standards_interval_time 0
_diffrn_standards_number 0
_exptl_absorpt_coefficient_mu 3.468
_exptl_absorpt_correction_T_max 0.4899
_exptl_absorpt_correction_T_min 0.3044
_exptl_absorpt_correction_type multi-scan
_exptl_absorpt_process_details sadabs
_exptl_crystal_colour colorless
_exptl_crystal_density_diffrn 2.729
_exptl_crystal_density_method 'not measured'
_exptl_crystal_description block
_exptl_crystal_F_000 980
_exptl_crystal_size_max 0.45
_exptl_crystal_size_mid 0.30
_exptl_crystal_size_min 0.24
_refine_diff_density_max 1.325
_refine_diff_density_min -1.299
_refine_diff_density_rms 0.254
_refine_ls_extinction_method none
_refine_ls_goodness_of_fit_ref 1.027
_refine_ls_hydrogen_treatment mixed
_refine_ls_matrix_type full
_refine_ls_number_parameters 370
_refine_ls_number_reflns 6159
_refine_ls_number_restraints 6
_refine_ls_restrained_S_all 1.026
_refine_ls_R_factor_all 0.0962
_refine_ls_R_factor_gt 0.0535
_refine_ls_shift/su_max 0.001
_refine_ls_shift/su_mean 0.000
_refine_ls_structure_factor_coef Fsqd
_refine_ls_weighting_details 'calc w=1/[\s^2^(Fo^2^)+(0.0338P)^2^+1.5891P] where P=(Fo^2^+2Fc^2^)/3'
_refine_ls_weighting_scheme calc
_refine_ls_wR_factor_gt 0.0957
_refine_ls_wR_factor_ref 0.1154
_reflns_number_gt 4030
_reflns_number_total 6159
_reflns_threshold_expression >2sigma(I)
_cod_data_source_file c6ra01933a2.cif
_cod_data_source_block 1
_cod_depositor_comments
;
The following automatic conversions were performed:

'_symmetry_cell_setting' value 'Triclinic' changed to 'triclinic'
according to
/usr/data/users/saulius/crontab/automatic-downloads/rss-feeds/RSC/lib/dictionaries/cif_core.dic
dictionary named 'cif_core.dic' version 2.4.2 from 2011-04-26.

Automatic conversion script
Id: cif_fix_values 4268 2015-11-12 08:31:59Z antanas 
;
_cod_original_cell_volume 1246.3(2)
_cod_original_sg_symbol_H-M P-1
_cod_database_code 7224850

loop_
_symmetry_equiv_pos_as_xyz
'x, y, z'
'-x, -y, -z'

loop_
_atom_site_label
_atom_site_type_symbol
_atom_site_fract_x
_atom_site_fract_y
_atom_site_fract_z
_atom_site_U_iso_or_equiv
_atom_site_adp_type
_atom_site_occupancy
_atom_site_symmetry_multiplicity
_atom_site_calc_flag
_atom_site_refinement_flags
Cd1 Cd 0.11933(7) 0.54094(6) 0.01791(6) 0.02220(16) Uani 1 1 d .
Cd2 Cd 0.35841(7) 0.55541(6) 0.40856(6) 0.02183(16) Uani 1 1 d .
Cd3 Cd -0.03550(6) 0.55495(5) 0.63744(6) 0.01926(15) Uani 1 1 d .
Cd4 Cd 0.27141(7) 0.38361(6) 0.72895(6) 0.02736(17) Uani 1 1 d .
C1 C 0.1640(8) 0.8488(7) 0.5217(7) 0.0155(16) Uani 1 1 d .
C2 C -0.0305(9) 0.8313(7) 0.5181(7) 0.0186(17) Uani 1 1 d .
C3 C 0.1594(9) 0.8267(7) 0.3433(7) 0.0170(17) Uani 1 1 d .
C4 C 0.1676(8) 0.7717(7) 0.1616(7) 0.0185(17) Uani 1 1 d U
H4A H 0.2288 0.7671 0.0744 0.022 Uiso 1 1 calc R
H4B H 0.0735 0.8330 0.1624 0.022 Uiso 1 1 calc R
C5 C 0.1515(9) 0.6452(7) 0.2285(8) 0.0205(18) Uani 1 1 d .
C6 C 0.3642(9) 0.8412(8) 0.1508(8) 0.0214(18) Uani 1 1 d .
H6A H 0.3458 0.9287 0.1493 0.026 Uiso 1 1 calc R
H6B H 0.3956 0.8313 0.0644 0.026 Uiso 1 1 calc R
C7 C 0.4876(8) 0.7581(7) 0.2027(7) 0.0158(16) Uani 1 1 d .
C8 C -0.2482(8) 0.8297(7) 0.5090(8) 0.0193(17) Uani 1 1 d .
H8A H -0.2456 0.9053 0.4452 0.023 Uiso 1 1 calc R
H8B H -0.3481 0.8427 0.5635 0.023 Uiso 1 1 calc R
C9 C -0.1977(8) 0.7199(7) 0.4438(8) 0.0189(17) Uani 1 1 d .
C10 C -0.2419(9) 0.8494(7) 0.7098(7) 0.0210(18) Uani 1 1 d .
H10A H -0.3436 0.8645 0.7306 0.025 Uiso 1 1 calc R
H10B H -0.2329 0.9288 0.7042 0.025 Uiso 1 1 calc R
C11 C -0.1964(9) 0.7576(8) 0.8179(8) 0.0239(19) Uani 1 1 d .
C12 C 0.1658(9) 0.8646(7) 0.7189(7) 0.0208(18) Uani 1 1 d .
H12A H 0.0662 0.9198 0.7344 0.025 Uiso 1 1 calc R
H12B H 0.2142 0.9021 0.7405 0.025 Uiso 1 1 calc R
C13 C 0.1678(9) 0.7375(8) 0.8057(8) 0.0243(19) Uani 1 1 d .
C14 C 0.3911(8) 0.8357(7) 0.5304(9) 0.0233(19) Uani 1 1 d .
H14A H 0.4156 0.8815 0.5667 0.028 Uiso 1 1 calc R
H14B H 0.4182 0.8666 0.4403 0.028 Uiso 1 1 calc R
C15 C 0.4760(8) 0.6944(7) 0.5561(8) 0.0188(17) Uani 1 1 d .
N1 N -0.1639(7) 0.8145(6) 0.5843(6) 0.0190(15) Uani 1 1 d .
N2 N 0.0258(7) 0.8243(6) 0.3973(6) 0.0163(14) Uani 1 1 d .
N3 N 0.2312(7) 0.8149(6) 0.2201(6) 0.0220(16) Uani 1 1 d .
N4 N 0.2365(7) 0.8377(6) 0.3991(6) 0.0191(15) Uani 1 1 d .
N5 N 0.2345(7) 0.8591(6) 0.5846(6) 0.0152(14) Uani 1 1 d .
N6 N 0.0292(7) 0.8486(6) 0.5854(6) 0.0170(14) Uani 1 1 d .
O1W O 0.6278(5) 0.0263(4) 0.2090(4) 0.096(3) Uiso 1 1 d .
H1WA H 0.6696 -0.0237 0.1570 0.144 Uiso 1 1 d R
H1WC H 0.5877 -0.0109 0.2815 0.144 Uiso 1 1 d R
O1 O -0.1232(5) 0.5940(4) 0.0811(4) 0.0219(13) Uani 1 1 d R
H1A H -0.1448 0.5776 0.0295 0.033 Uiso 1 1 d R
H1C H -0.1626 0.6723 0.0836 0.033 Uiso 1 1 d R
O2W O 0.4862(9) 0.7069(8) 0.8642(8) 0.067(2) Uiso 1 1 d .
H2WA H 0.5270 0.6619 0.9185 0.100 Uiso 1 1 d R
H2WB H 0.5465 0.7342 0.7983 0.100 Uiso 1 1 d R
O2 O 0.0701(7) 0.6140(5) 0.2006(5) 0.0258(14) Uani 1 1 d .
O3W O 0.8568(11) 0.9381(9) 1.0055(10) 0.097(3) Uiso 1 1 d .
H3WA H 0.9400 0.8883 1.0075 0.146 Uiso 1 1 d R
H3WB H 0.8650 1.0036 0.9501 0.146 Uiso 1 1 d R
O3 O 0.2124(6) 0.5719(5) 0.3062(6) 0.0261(14) Uani 1 1 d .
O4 O 0.5085(6) 0.6382(5) 0.2368(5) 0.0276(14) Uani 1 1 d .
O5 O 0.1882(6) 0.5541(5) 0.5966(5) 0.0180(12) Uani 1 1 d .
O6 O 0.4896(6) 0.6247(5) 0.4871(6) 0.0281(14) Uani 1 1 d .
O7 O -0.1108(6) 0.6155(5) 0.4748(5) 0.0194(12) Uani 1 1 d .
O8 O 0.3607(7) 0.4778(6) -0.0152(7) 0.0452(19) Uani 1 1 d .
H8C H 0.4090 0.4450 -0.0811 0.068 Uiso 1 1 d R
H8D H 0.3830 0.5414 -0.0250 0.068 Uiso 1 1 d R
O9 O 0.5691(7) 0.8037(6) 0.2015(6) 0.0327(15) Uani 1 1 d .
O10 O 0.5366(6) 0.6527(5) 0.6348(6) 0.0289(14) Uani 1 1 d .
O11 O 0.2204(7) 0.6396(5) 0.7618(6) 0.0324(15) Uani 1 1 d .
O12 O 0.1137(7) 0.7403(6) 0.9224(6) 0.0383(17) Uani 1 1 d .
O13 O -0.1283(6) 0.6399(5) 0.8074(5) 0.0269(14) Uani 1 1 d .
O14 O -0.2319(9) 0.7983(6) 0.9116(6) 0.051(2) Uani 1 1 d .
O15 O -0.2569(6) 0.7437(5) 0.3659(6) 0.0265(14) Uani 1 1 d .

loop_
_atom_site_aniso_label
_atom_site_aniso_U_11
_atom_site_aniso_U_22
_atom_site_aniso_U_33
_atom_site_aniso_U_23
_atom_site_aniso_U_13
_atom_site_aniso_U_12
Cd1 0.0255(3) 0.0251(3) 0.0204(3) -0.0064(3) -0.0075(3) -0.0109(3)
Cd2 0.0222(3) 0.0196(3) 0.0200(3) -0.0007(3) -0.0070(3) -0.0061(3)
Cd3 0.0227(3) 0.0177(3) 0.0184(3) -0.0042(2) -0.0082(3) -0.0057(2)
Cd4 0.0288(4) 0.0299(4) 0.0200(3) -0.0064(3) -0.0114(3) -0.0023(3)
C1 0.015(4) 0.015(4) 0.018(4) -0.006(3) -0.005(3) -0.005(3)
C2 0.025(4) 0.016(4) 0.018(4) 0.001(3) -0.011(3) -0.009(3)
C3 0.028(4) 0.007(3) 0.020(4) -0.002(3) -0.010(4) -0.007(3)
C4 0.0191(19) 0.0192(19) 0.0180(19) -0.0036(10) -0.0071(11) -0.0061(11)
C5 0.026(5) 0.019(4) 0.021(4) -0.005(4) -0.009(4) -0.009(4)
C6 0.031(5) 0.024(4) 0.015(4) -0.003(4) -0.009(4) -0.015(4)
C7 0.022(4) 0.020(4) 0.005(4) -0.003(3) -0.003(3) -0.007(3)
C8 0.016(4) 0.018(4) 0.024(4) 0.004(3) -0.010(3) -0.009(3)
C9 0.014(4) 0.020(4) 0.022(4) -0.001(4) -0.005(3) -0.007(3)
C10 0.024(4) 0.022(4) 0.018(4) -0.006(4) -0.005(3) -0.009(4)
C11 0.033(5) 0.021(4) 0.019(5) -0.006(4) -0.007(4) -0.010(4)
C12 0.033(5) 0.023(4) 0.015(4) -0.005(3) -0.011(4) -0.012(4)
C13 0.016(4) 0.030(5) 0.024(5) 0.000(4) -0.007(4) -0.007(4)
C14 0.019(4) 0.020(4) 0.036(5) -0.009(4) -0.011(4) -0.006(3)
C15 0.015(4) 0.020(4) 0.018(4) -0.002(4) -0.007(3) -0.003(3)
N1 0.020(4) 0.019(3) 0.020(4) -0.007(3) -0.004(3) -0.008(3)
N2 0.023(4) 0.018(3) 0.014(3) -0.002(3) -0.006(3) -0.013(3)
N3 0.021(4) 0.029(4) 0.015(4) -0.009(3) 0.000(3) -0.010(3)
N4 0.024(4) 0.022(4) 0.020(4) -0.004(3) -0.014(3) -0.009(3)
N5 0.016(3) 0.014(3) 0.018(3) -0.003(3) -0.005(3) -0.008(3)
N6 0.019(3) 0.019(3) 0.019(4) -0.004(3) -0.006(3) -0.011(3)
O1 0.034(3) 0.018(3) 0.020(3) -0.009(2) -0.008(3) -0.011(3)
O2 0.044(4) 0.023(3) 0.023(3) -0.001(3) -0.016(3) -0.020(3)
O3 0.029(3) 0.020(3) 0.029(3) 0.005(3) -0.017(3) -0.007(3)
O4 0.026(3) 0.021(3) 0.024(3) -0.003(3) -0.002(3) -0.004(3)
O5 0.018(3) 0.021(3) 0.018(3) -0.007(2) -0.005(2) -0.008(2)
O6 0.026(3) 0.020(3) 0.042(4) -0.013(3) -0.018(3) 0.001(3)
O7 0.029(3) 0.011(3) 0.019(3) -0.002(2) -0.013(3) -0.003(2)
O8 0.032(4) 0.053(5) 0.054(5) -0.018(4) -0.009(4) -0.017(4)
O9 0.032(4) 0.035(4) 0.038(4) -0.002(3) -0.016(3) -0.015(3)
O10 0.032(4) 0.025(3) 0.027(3) -0.002(3) -0.017(3) -0.002(3)
O11 0.050(4) 0.023(3) 0.032(4) -0.002(3) -0.018(3) -0.017(3)
O12 0.049(4) 0.038(4) 0.018(3) 0.001(3) -0.010(3) -0.013(3)
O13 0.039(4) 0.018(3) 0.017(3) -0.007(3) -0.009(3) -0.001(3)
O14 0.094(6) 0.027(4) 0.030(4) -0.008(3) -0.037(4) -0.001(4)
O15 0.029(3) 0.023(3) 0.035(4) -0.007(3) -0.017(3) -0.008(3)

loop_
_atom_type_symbol
_atom_type_description
_atom_type_scat_dispersion_real
_atom_type_scat_dispersion_imag
_atom_type_scat_source
C C 0.0033 0.0016 'International Tables Vol C Tables 4.2.6.8 and 6.1.1.4'
H H 0.0000 0.0000 'International Tables Vol C Tables 4.2.6.8 and 6.1.1.4'
N N 0.0061 0.0033 'International Tables Vol C Tables 4.2.6.8 and 6.1.1.4'
O O 0.0106 0.0060 'International Tables Vol C Tables 4.2.6.8 and 6.1.1.4'
Cd Cd -0.8075 1.2024 'International Tables Vol C Tables 4.2.6.8 and 6.1.1.4'

loop_
_geom_angle_atom_site_label_1
_geom_angle_atom_site_label_2
_geom_angle_atom_site_label_3
_geom_angle
_geom_angle_site_symmetry_1
_geom_angle_site_symmetry_3
O12 Cd1 O1 92.9(2) 1_554 .
O12 Cd1 O1 121.8(2) 1_554 2_565
O1 Cd1 O1 84.25(17) . 2_565
O12 Cd1 O8 91.4(2) 1_554 .
O1 Cd1 O8 171.6(2) . .
O1 Cd1 O8 99.7(2) 2_565 .
O12 Cd1 O2 83.1(2) 1_554 .
O1 Cd1 O2 84.71(19) . .
O1 Cd1 O2 153.16(18) 2_565 .
O8 Cd1 O2 88.6(2) . .
O12 Cd1 O13 154.4(2) 1_554 2_566
O1 Cd1 O13 90.42(19) . 2_566
O1 Cd1 O13 83.78(18) 2_565 2_566
O8 Cd1 O13 82.6(2) . 2_566
O2 Cd1 O13 71.91(18) . 2_566
O12 Cd1 Cd1 112.96(18) 1_554 2_565
O1 Cd1 Cd1 42.29(12) . 2_565
O1 Cd1 Cd1 41.95(12) 2_565 2_565
O8 Cd1 Cd1 141.11(17) . 2_565
O2 Cd1 Cd1 122.79(14) . 2_565
O13 Cd1 Cd1 86.08(15) 2_566 2_565
O5 Cd2 O4 154.82(19) . .
O5 Cd2 O3 94.2(2) . .
O4 Cd2 O3 94.5(2) . .
O5 Cd2 O10 107.9(2) . 2_666
O4 Cd2 O10 96.7(2) . 2_666
O3 Cd2 O10 81.1(2) . 2_666
O5 Cd2 O6 85.0(2) . 2_666
O4 Cd2 O6 106.0(2) . 2_666
O3 Cd2 O6 132.29(19) . 2_666
O10 Cd2 O6 54.5(2) 2_666 2_666
O5 Cd2 O6 89.50(19) . .
O4 Cd2 O6 74.1(2) . .
O3 Cd2 O6 158.34(19) . .
O10 Cd2 O6 118.0(2) 2_666 .
O6 Cd2 O6 69.3(2) 2_666 .
O5 Cd2 C15 97.7(2) . 2_666
O4 Cd2 C15 102.4(2) . 2_666
O3 Cd2 C15 106.5(2) . 2_666
O10 Cd2 C15 26.6(2) 2_666 2_666
O6 Cd2 C15 27.8(2) 2_666 2_666
O6 Cd2 C15 94.1(2) . 2_666
O13 Cd3 O7 129.2(2) . .
O13 Cd3 O5 92.5(2) . .
O7 Cd3 O5 117.1(2) . .
O13 Cd3 O2 77.6(2) . 2_566
O7 Cd3 O2 124.71(19) . 2_566
O5 Cd3 O2 106.6(2) . 2_566
O13 Cd3 O7 152.4(2) . 2_566
O7 Cd3 O7 77.1(2) . 2_566
O5 Cd3 O7 79.19(18) . 2_566
O2 Cd3 O7 79.67(19) 2_566 2_566
O1 Cd4 O5 107.92(19) 2_566 .
O1 Cd4 O15 118.2(2) 2_566 2_566
O5 Cd4 O15 91.2(2) . 2_566
O1 Cd4 O9 92.9(2) 2_566 2_666
O5 Cd4 O9 158.8(2) . 2_666
O15 Cd4 O9 82.3(2) 2_566 2_666
O1 Cd4 O4 96.74(19) 2_566 2_666
O5 Cd4 O4 117.30(19) . 2_666
O15 Cd4 O4 125.8(2) 2_566 2_666
O9 Cd4 O4 54.11(19) 2_666 2_666
O1 Cd4 C7 95.3(2) 2_566 2_666
O5 Cd4 C7 142.2(2) . 2_666
O15 Cd4 C7 103.9(2) 2_566 2_666
O9 Cd4 C7 26.1(2) 2_666 2_666
O4 Cd4 C7 28.0(2) 2_666 2_666
N6 C1 N5 117.4(7) . .
N6 C1 N4 125.0(7) . .
N5 C1 N4 117.5(7) . .
N2 C2 N6 127.3(7) . .
N2 C2 N1 116.7(7) . .
N6 C2 N1 116.0(7) . .
N2 C3 N4 126.2(7) . .
N2 C3 N3 119.2(7) . .
N4 C3 N3 114.6(7) . .
N3 C4 C5 112.5(7) . .
O3 C5 O2 120.6(7) . .
O3 C5 C4 123.8(7) . .
O2 C5 C4 115.6(7) . .
N3 C6 C7 115.0(7) . .
O9 C7 O4 122.0(8) . .
O9 C7 C6 119.8(7) . .
O4 C7 C6 117.9(7) . .
O9 C7 Cd4 57.0(4) . 2_666
O4 C7 Cd4 65.0(4) . 2_666
C6 C7 Cd4 173.9(5) . 2_666
N1 C8 C9 115.4(6) . .
O15 C9 O7 125.8(8) . .
O15 C9 C8 113.6(7) . .
O7 C9 C8 120.5(7) . .
N1 C10 C11 117.8(7) . .
O14 C11 O13 124.3(8) . .
O14 C11 C10 117.3(7) . .
O13 C11 C10 118.3(7) . .
N5 C12 C13 114.6(6) . .
O11 C13 O12 123.9(8) . .
O11 C13 C12 120.8(8) . .
O12 C13 C12 115.3(8) . .
N5 C14 C15 111.0(6) . .
O10 C15 O6 121.9(7) . .
O10 C15 C14 120.1(8) . .
O6 C15 C14 117.7(7) . .
O10 C15 Cd2 59.9(4) . 2_666
O6 C15 Cd2 62.0(4) . 2_666
C14 C15 Cd2 176.7(6) . 2_666
C2 N1 C8 116.5(7) . .
C2 N1 C10 117.0(7) . .
C8 N1 C10 118.5(6) . .
C3 N2 C2 113.6(7) . .
C3 N3 C6 121.1(7) . .
C3 N3 C4 117.3(7) . .
C6 N3 C4 121.6(6) . .
C3 N4 C1 113.9(7) . .
C1 N5 C12 120.6(6) . .
C1 N5 C14 121.3(7) . .
C12 N5 C14 116.7(7) . .
C1 N6 C2 113.7(7) . .
Cd4 O1 Cd1 125.3(2) 2_566 .
Cd4 O1 Cd1 121.0(2) 2_566 2_565
Cd1 O1 Cd1 95.75(17) . 2_565
C5 O2 Cd3 100.7(5) . 2_566
C5 O2 Cd1 129.6(5) . .
Cd3 O2 Cd1 103.6(2) 2_566 .
C5 O3 Cd2 142.5(5) . .
C7 O4 Cd2 123.2(5) . .
C7 O4 Cd4 87.0(5) . 2_666
Cd2 O4 Cd4 112.3(3) . 2_666
Cd2 O5 Cd4 109.0(2) . .
Cd2 O5 Cd3 124.8(2) . .
Cd4 O5 Cd3 103.0(2) . .
C15 O6 Cd2 90.1(5) . 2_666
C15 O6 Cd2 145.4(5) . .
Cd2 O6 Cd2 110.7(2) 2_666 .
C9 O7 Cd3 127.7(5) . .
C9 O7 Cd3 129.0(5) . 2_566
Cd3 O7 Cd3 102.9(2) . 2_566
C7 O9 Cd4 96.9(5) . 2_666
C15 O10 Cd2 93.5(5) . 2_666
C13 O12 Cd1 104.9(6) . 1_556
C11 O13 Cd3 128.4(5) . .
C11 O13 Cd1 126.0(5) . 2_566
Cd3 O13 Cd1 104.5(2) . 2_566
C9 O15 Cd4 131.6(5) . 2_566

loop_
_geom_bond_atom_site_label_1
_geom_bond_atom_site_label_2
_geom_bond_distance
_geom_bond_site_symmetry_2
Cd1 O12 2.256(6) 1_554
Cd1 O1 2.259(5) .
Cd1 O1 2.274(5) 2_565
Cd1 O8 2.287(6) .
Cd1 O2 2.385(6) .
Cd1 O13 2.455(6) 2_566
Cd1 Cd1 3.3627(13) 2_565
Cd2 O5 2.211(5) .
Cd2 O4 2.234(6) .
Cd2 O3 2.309(6) .
Cd2 O10 2.379(6) 2_666
Cd2 O6 2.424(6) 2_666
Cd2 O6 2.510(6) .
Cd2 C15 2.745(8) 2_666
Cd3 O13 2.215(5) .
Cd3 O7 2.219(5) .
Cd3 O5 2.263(5) .
Cd3 O2 2.319(5) 2_566
Cd3 O7 2.383(5) 2_566
Cd4 O1 2.169(5) 2_566
Cd4 O5 2.234(5) .
Cd4 O15 2.265(6) 2_566
Cd4 O9 2.323(6) 2_666
Cd4 O4 2.495(6) 2_666
Cd4 C7 2.749(8) 2_666
C1 N6 1.330(9) .
C1 N5 1.348(10) .
C1 N4 1.354(10) .
C2 N2 1.321(10) .
C2 N6 1.338(10) .
C2 N1 1.388(10) .
C3 N2 1.320(10) .
C3 N4 1.344(10) .
C3 N3 1.362(10) .
C4 N3 1.484(10) .
C4 C5 1.500(10) .
C5 O3 1.251(10) .
C5 O2 1.287(9) .
C6 N3 1.435(10) .
C6 C7 1.532(11) .
C7 O9 1.217(9) .
C7 O4 1.294(9) .
C7 Cd4 2.749(8) 2_666
C8 N1 1.468(10) .
C8 C9 1.524(11) .
C9 O15 1.247(10) .
C9 O7 1.254(9) .
C10 N1 1.471(10) .
C10 C11 1.506(11) .
C11 O14 1.214(10) .
C11 O13 1.298(9) .
C12 N5 1.462(9) .
C12 C13 1.523(11) .
C13 O11 1.243(10) .
C13 O12 1.266(10) .
C14 N5 1.470(10) .
C14 C15 1.536(11) .
C15 O10 1.232(10) .
C15 O6 1.282(9) .
C15 Cd2 2.745(8) 2_666
O1 Cd4 2.169(5) 2_566
O1 Cd1 2.274(5) 2_565
O2 Cd3 2.319(5) 2_566
O4 Cd4 2.495(6) 2_666
O6 Cd2 2.424(6) 2_666
O7 Cd3 2.383(5) 2_566
O9 Cd4 2.323(6) 2_666
O10 Cd2 2.379(6) 2_666
O12 Cd1 2.256(6) 1_556
O13 Cd1 2.455(6) 2_566
O15 Cd4 2.265(6) 2_566
